data_4020541
loop_
_publ_author_name
'Yukitoshi Takahashi'
'Yoshikazu Yamamoto'
'Kosuke Katagiri'
'Hiroshi Danjo'
'Kentaro Yamaguchi'
'Tsuneo Imamoto'

_publ_section_title
;
 P-Chiral o-Phosphinophenol as a P/O Hybrid Ligand:
 Preparation and Use in Cu-Catalyzed Asymmetric
 Conjugate Addition of Diethylzinc to Acyclic Enones
;
_journal_name_full 'Journal of Organic Chemistry'
_journal_page_first 9009
_journal_page_last 9012
_journal_paper_doi 10.1021/jo051034y
_journal_volume 70
_journal_year 2005
_chemical_formula_moiety 'C12 H22 B O P'
_chemical_formula_sum 'C12 H22 B O P'
_chemical_formula_weight 224.08
_chemical_name_common
;
 (S)-2-anisyl(t-butyl)methylphosphpine-borane
;
_space_group_IT_number 19
_symmetry_cell_setting orthorhombic
_symmetry_space_group_name_Hall 'P 2ac 2ab'
_symmetry_space_group_name_H-M 'P 21 21 21'
_cell_angle_alpha 90.00
_cell_angle_beta 90.00
_cell_angle_gamma 90.00
_cell_formula_units_Z 4
_cell_length_a 9.3650(2)
_cell_length_b 10.6994(2)
_cell_length_c 13.7621(2)
_cell_measurement_temperature 150(2)
_cell_volume 1378.96(4)
_diffrn_ambient_temperature 150(2)
_exptl_crystal_density_diffrn 1.079
_cod_database_code 4020541

loop_
_symmetry_equiv_pos_as_xyz
'x, y, z'
'-x+1/2, -y, z+1/2'
'-x, y+1/2, -z+1/2'
'x+1/2, -y+1/2, -z'

loop_
_atom_site_label
_atom_site_type_symbol
_atom_site_fract_x
_atom_site_fract_y
_atom_site_fract_z
_atom_site_U_iso_or_equiv
_atom_site_adp_type
_atom_site_occupancy
_atom_site_symmetry_multiplicity
_atom_site_calc_flag
_atom_site_refinement_flags
_atom_site_disorder_assembly
_atom_site_disorder_group
P1 P 0.23756(3) 0.93593(2) 0.167688(19) 0.02421(8) Uani 1 1 d . . .
C1 C 0.22349(16) 0.91825(17) 0.29837(9) 0.0468(3) Uani 1 1 d . . .
H1A H 0.1853 0.9935 0.3261 0.070 Uiso 1 1 calc R . .
H1B H 0.3164 0.9024 0.3251 0.070 Uiso 1 1 calc R . .
H1C H 0.1614 0.8494 0.3131 0.070 Uiso 1 1 calc R . .
B1 B 0.40319(16) 1.03622(15) 0.14048(14) 0.0417(4) Uani 1 1 d . . .
H1D H 0.3883 1.1194 0.1646 0.063 Uiso 1 1 calc R . .
H1E H 0.4188 1.0391 0.0716 0.063 Uiso 1 1 calc R . .
H1F H 0.4851 1.0002 0.1717 0.063 Uiso 1 1 calc R . .
C6 C 0.07470(12) 1.00637(10) 0.12174(8) 0.0225(2) Uani 1 1 d . . .
C3 C -0.06322(12) 0.97982(10) 0.15613(8) 0.0253(2) Uani 1 1 d . . .
C4 C -0.18219(13) 1.03479(12) 0.11337(9) 0.0326(3) Uani 1 1 d . . .
H4 H -0.2734 1.0164 0.1360 0.039 Uiso 1 1 calc R . .
C7 C 0.08868(14) 1.09080(11) 0.04490(8) 0.0307(2) Uani 1 1 d . . .
H7 H 0.1793 1.1102 0.0218 0.037 Uiso 1 1 calc R . .
C2 C -0.20862(15) 0.85940(15) 0.26457(11) 0.0445(3) Uani 1 1 d . . .
H2A H -0.2632 0.9303 0.2859 0.067 Uiso 1 1 calc R . .
H2B H -0.1978 0.8016 0.3174 0.067 Uiso 1 1 calc R . .
H2C H -0.2573 0.8190 0.2118 0.067 Uiso 1 1 calc R . .
C5 C -0.16381(15) 1.11745(13) 0.03656(10) 0.0387(3) Uani 1 1 d . . .
H5 H -0.2434 1.1539 0.0078 0.046 Uiso 1 1 calc R . .
O1 O -0.07124(9) 0.89996(9) 0.23274(7) 0.0365(2) Uani 1 1 d . . .
C11 C 0.2570(2) 0.79525(13) 0.00288(11) 0.0518(4) Uani 1 1 d . . .
H11A H 0.3367 0.8480 -0.0128 0.078 Uiso 1 1 calc R . .
H11B H 0.1704 0.8333 -0.0199 0.078 Uiso 1 1 calc R . .
H11C H 0.2690 0.7154 -0.0278 0.078 Uiso 1 1 calc R . .
C10 C 0.24895(14) 0.77776(10) 0.11315(9) 0.0312(2) Uani 1 1 d . . .
C9 C 0.12057(15) 0.69581(12) 0.13779(13) 0.0444(3) Uani 1 1 d . . .
H9A H 0.0348 0.7356 0.1155 0.067 Uiso 1 1 calc R . .
H9B H 0.1155 0.6842 0.2069 0.067 Uiso 1 1 calc R . .
H9C H 0.1307 0.6161 0.1065 0.067 Uiso 1 1 calc R . .
C8 C 0.38553(16) 0.71556(14) 0.15042(17) 0.0589(5) Uani 1 1 d . . .
H8A H 0.3931 0.6330 0.1237 0.088 Uiso 1 1 calc R . .
H8B H 0.3824 0.7105 0.2200 0.088 Uiso 1 1 calc R . .
H8C H 0.4668 0.7642 0.1310 0.088 Uiso 1 1 calc R . .
C12 C -0.02955(16) 1.14634(12) 0.00226(10) 0.0404(3) Uani 1 1 d . . .
H12 H -0.0184 1.2024 -0.0488 0.048 Uiso 1 1 calc R . .

loop_
_atom_site_aniso_label
_atom_site_aniso_U_11
_atom_site_aniso_U_22
_atom_site_aniso_U_33
_atom_site_aniso_U_23
_atom_site_aniso_U_13
_atom_site_aniso_U_12
P1 0.01908(12) 0.02744(13) 0.02611(13) -0.00024(10) -0.00171(10) -0.00089(10)
C1 0.0407(7) 0.0744(10) 0.0253(5) 0.0009(6) -0.0089(5) 0.0037(7)
B1 0.0231(6) 0.0358(7) 0.0662(10) -0.0034(7) 0.0006(6) -0.0057(5)
C6 0.0218(5) 0.0219(5) 0.0240(5) -0.0018(4) -0.0006(4) 0.0011(4)
C3 0.0221(5) 0.0264(5) 0.0274(5) -0.0032(4) 0.0013(4) 0.0004(4)
C4 0.0232(5) 0.0357(6) 0.0390(6) -0.0087(5) -0.0023(4) 0.0051(4)
C7 0.0330(6) 0.0266(5) 0.0325(5) 0.0027(4) 0.0038(5) 0.0009(4)
C2 0.0341(7) 0.0537(8) 0.0457(7) 0.0017(6) 0.0140(6) -0.0124(6)
C5 0.0393(7) 0.0364(6) 0.0404(6) -0.0031(5) -0.0119(6) 0.0154(6)
O1 0.0253(4) 0.0464(5) 0.0379(4) 0.0125(4) 0.0073(4) -0.0009(4)
C11 0.0716(11) 0.0409(7) 0.0429(7) -0.0148(6) 0.0102(8) 0.0071(8)
C10 0.0277(6) 0.0242(4) 0.0418(6) 0.0004(4) -0.0024(5) 0.0043(5)
C9 0.0373(7) 0.0289(6) 0.0668(10) 0.0036(6) -0.0051(6) -0.0060(5)
C8 0.0354(7) 0.0357(7) 0.1055(15) 0.0002(9) -0.0139(9) 0.0123(6)
C12 0.0527(8) 0.0318(6) 0.0367(6) 0.0075(5) -0.0018(6) 0.0115(6)

loop_
_geom_bond_atom_site_label_1
_geom_bond_atom_site_label_2
_geom_bond_distance
_geom_bond_site_symmetry_2
_geom_bond_publ_flag
P1 C1 1.8131(12) . ?
P1 C6 1.8149(11) . ?
P1 C10 1.8544(11) . ?
P1 B1 1.9230(15) . ?
C6 C7 1.3969(15) . ?
C6 C3 1.4046(15) . ?
C3 O1 1.3591(14) . ?
C3 C4 1.3905(16) . ?
C4 C5 1.389(2) . ?
C7 C12 1.3869(18) . ?
C2 O1 1.4267(14) . ?
C5 C12 1.378(2) . ?
C11 C10 1.5308(18) . ?
C10 C9 1.5262(18) . ?
C10 C8 1.5303(18) . ?
